data_4078303
loop_
_publ_author_name
'Summerscales, Owen T.'
'Myers, Thomas W.'
'Berben, Louise A.'

_publ_section_title
;
 Mild Reduction Route to a Redox-Active Silicon Complex: Structure and
 Properties of (IP2--)2Si and (IP--)2Mg(THF) (IP = \a-Iminopyridine)
;
_journal_issue 9
_journal_name_full Organometallics
_journal_page_first 3463
_journal_paper_doi 10.1021/om300242q
_journal_volume 31
_journal_year 2012
_chemical_formula_moiety 'C36 H44 N4 Si'
_chemical_formula_sum 'C36 H44 N4 Si'
_chemical_formula_weight 560.84
_chemical_name_systematic
; 
 ? 
;
_space_group_IT_number 2
_symmetry_cell_setting triclinic
_symmetry_space_group_name_Hall '-P 1'
_symmetry_space_group_name_H-M 'P -1'
_atom_sites_solution_hydrogens geom
_atom_sites_solution_primary direct
_atom_sites_solution_secondary difmap
_audit_creation_method SHELXL-97
_cell_angle_alpha 90.86(3)
_cell_angle_beta 90.354(17)
_cell_angle_gamma 114.433(10)
_cell_formula_units_Z 2
_cell_length_a 10.118(2)
_cell_length_b 10.452(3)
_cell_length_c 16.633(3)
_cell_measurement_reflns_used 8816
_cell_measurement_temperature 90(2)
_cell_measurement_theta_max 27.51
_cell_measurement_theta_min 3.23
_cell_volume 1601.1(6)
_computing_cell_refinement 'SAINT (7.68A) (Bruker, 2009)'
_computing_data_collection 'Apex2 (2010-11.3) (Bruker, 2010)'
_computing_data_reduction 'SAINT (7.68A) (Bruker, 2009)'
_computing_molecular_graphics 'SHELXTL 5.1, XP (Sheldrick, 1994)'
_computing_publication_material SHELXL97
_computing_structure_refinement 'SHELXL-97 (Sheldrick, 2008)'
_computing_structure_solution 'SHELXS-97 (Sheldrick, 2008)'
_diffrn_ambient_temperature 90(2)
_diffrn_measured_fraction_theta_full 0.979
_diffrn_measured_fraction_theta_max 0.979
_diffrn_measurement_device_type 'Bruker APEX-II CCD'
_diffrn_measurement_method '\f and \w scans'
_diffrn_radiation_monochromator graphite
_diffrn_radiation_source 'fine-focus sealed tube'
_diffrn_radiation_type MoK\a
_diffrn_radiation_wavelength 0.71073
_diffrn_reflns_av_R_equivalents 0.0322
_diffrn_reflns_av_sigmaI/netI 0.0468
_diffrn_reflns_limit_h_max 13
_diffrn_reflns_limit_h_min -13
_diffrn_reflns_limit_k_max 13
_diffrn_reflns_limit_k_min -13
_diffrn_reflns_limit_l_max 21
_diffrn_reflns_limit_l_min -21
_diffrn_reflns_number 17415
_diffrn_reflns_theta_full 27.54
_diffrn_reflns_theta_max 27.54
_diffrn_reflns_theta_min 3.22
_exptl_absorpt_coefficient_mu 0.104
_exptl_absorpt_correction_T_max 0.9822
_exptl_absorpt_correction_T_min 0.9705
_exptl_absorpt_correction_type multi-scan
_exptl_absorpt_process_details 'SADABS 2008/2 (Sheldrick, 2008)'
_exptl_crystal_colour Orange
_exptl_crystal_density_diffrn 1.163
_exptl_crystal_density_method 'not measured'
_exptl_crystal_description Block
_exptl_crystal_F_000 604
_exptl_crystal_size_max 0.29
_exptl_crystal_size_mid 0.20
_exptl_crystal_size_min 0.17
_refine_diff_density_max 0.408
_refine_diff_density_min -0.315
_refine_diff_density_rms 0.049
_refine_ls_extinction_method none
_refine_ls_goodness_of_fit_ref 1.028
_refine_ls_hydrogen_treatment refU
_refine_ls_matrix_type full
_refine_ls_number_parameters 378
_refine_ls_number_reflns 7241
_refine_ls_number_restraints 0
_refine_ls_restrained_S_all 1.028
_refine_ls_R_factor_all 0.0639
_refine_ls_R_factor_gt 0.0408
_refine_ls_shift/su_max 0.001
_refine_ls_shift/su_mean 0.000
_refine_ls_structure_factor_coef Fsqd
_refine_ls_weighting_details 'calc w=1/[\s^2^(Fo^2^)+(0.0403P)^2^+0.6798P] where P=(Fo^2^+2Fc^2^)/3'
_refine_ls_weighting_scheme calc
_refine_ls_wR_factor_gt 0.0916
_refine_ls_wR_factor_ref 0.1041
_reflns_number_gt 5427
_reflns_number_total 7241
_reflns_threshold_expression >2sigma(I)
_cod_data_source_file om300242q_si_002.cif
_cod_data_source_block ots40f_0m
_cod_depositor_comments
;
The following automatic conversions were performed:

'_symmetry_cell_setting' value 'Triclinic' changed to 'triclinic'
according to /home/saulius/struct/CIF-dictionaries/cif_core.dic
dictionary named 'cif_core.dic' version 2.4.1 from
2010-06-29.

'_exptl_absorpt_correction_type' value 'Multi-scan'
changed to 'multi-scan' according to
/home/saulius/struct/CIF-dictionaries/cif_core.dic dictionary named
'cif_core.dic' version 2.4.1 from 2010-06-29.

Automatic conversion script
Id: cif_fix_values 1715 2011-07-08 13:25:40Z adriana 
;
_cod_original_sg_symbol_H-M P-1
_cod_database_code 4078303

loop_
_symmetry_equiv_pos_as_xyz
'x, y, z'
'-x, -y, -z'

loop_
_atom_site_label
_atom_site_type_symbol
_atom_site_fract_x
_atom_site_fract_y
_atom_site_fract_z
_atom_site_U_iso_or_equiv
_atom_site_adp_type
_atom_site_occupancy
_atom_site_symmetry_multiplicity
_atom_site_calc_flag
_atom_site_refinement_flags
Si1 Si 0.49117(4) 0.84389(4) 0.70323(2) 0.01243(10) Uani 1 1 d .
N2 N 0.48506(14) 0.88198(13) 0.80397(7) 0.0140(3) Uani 1 1 d .
N4 N 0.62585(13) 0.79262(13) 0.67396(7) 0.0140(3) Uani 1 1 d .
N1 N 0.46875(13) 0.99472(13) 0.67794(7) 0.0141(3) Uani 1 1 d .
N3 N 0.36352(13) 0.70627(13) 0.64681(7) 0.0141(3) Uani 1 1 d .
C14 C 0.7442(2) 1.14969(18) 0.96295(11) 0.0274(4) Uani 1 1 d .
H14A H 0.6463 1.1470 0.9653 0.041 Uiso 1 1 calc R
H14B H 0.8123 1.2423 0.9449 0.041 Uiso 1 1 calc R
H14C H 0.7738 1.1325 1.0165 0.041 Uiso 1 1 calc R
C13 C 0.74452(17) 1.03609(17) 0.90369(9) 0.0193(3) Uani 1 1 d .
H13 H 0.7206 1.0596 0.8490 0.023 Uiso 1 1 calc R
C12 C 0.62973(17) 0.89186(16) 0.92473(9) 0.0174(3) Uani 1 1 d .
C7 C 0.50798(17) 0.81581(16) 0.87496(9) 0.0152(3) Uani 1 1 d .
C25 C 0.77893(16) 0.85064(16) 0.69298(9) 0.0154(3) Uani 1 1 d .
C30 C 0.83663(17) 0.76918(16) 0.73573(9) 0.0167(3) Uani 1 1 d .
C29 C 0.98524(18) 0.82628(17) 0.75124(10) 0.0212(3) Uani 1 1 d .
H29 H 1.0258 0.7725 0.7795 0.025 Uiso 1 1 calc R
C28 C 1.07582(18) 0.96007(18) 0.72642(10) 0.0244(4) Uani 1 1 d .
H28 H 1.1768 0.9979 0.7388 0.029 Uiso 1 1 calc R
C18 C 0.29223(19) 0.47942(17) 0.79647(10) 0.0233(4) Uani 1 1 d .
H18A H 0.3831 0.5193 0.7666 0.035 Uiso 1 1 calc R
H18B H 0.2107 0.4345 0.7587 0.035 Uiso 1 1 calc R
H18C H 0.2960 0.4094 0.8339 0.035 Uiso 1 1 calc R
C16 C 0.27173(17) 0.59690(16) 0.84375(9) 0.0181(3) Uani 1 1 d .
H16 H 0.2604 0.6624 0.8038 0.022 Uiso 1 1 calc R
C8 C 0.40499(17) 0.68117(16) 0.89562(9) 0.0169(3) Uani 1 1 d .
C6 C 0.46619(16) 1.00857(15) 0.81626(9) 0.0150(3) Uani 1 1 d .
H6 H 0.4583 1.0442 0.8680 0.018 Uiso 1 1 calc R
C5 C 0.46051(16) 1.07302(15) 0.74751(9) 0.0145(3) Uani 1 1 d .
C24 C 0.57058(16) 0.67359(15) 0.62103(9) 0.0149(3) Uani 1 1 d .
H24 H 0.6300 0.6326 0.5981 0.018 Uiso 1 1 calc R
C23 C 0.42723(16) 0.62407(15) 0.60625(9) 0.0145(3) Uani 1 1 d .
C19 C 0.21666(17) 0.67286(16) 0.63570(9) 0.0172(3) Uani 1 1 d .
H19 H 0.1759 0.7295 0.6617 0.021 Uiso 1 1 calc R
C20 C 0.13038(18) 0.56330(17) 0.58952(10) 0.0200(3) Uani 1 1 d .
H20 H 0.0302 0.5427 0.5834 0.024 Uiso 1 1 calc R
C21 C 0.19141(18) 0.47668(17) 0.54906(9) 0.0205(3) Uani 1 1 d .
H21 H 0.1308 0.3985 0.5166 0.025 Uiso 1 1 calc R
C22 C 0.33348(17) 0.50666(16) 0.55732(9) 0.0177(3) Uani 1 1 d .
H22 H 0.3725 0.4494 0.5304 0.021 Uiso 1 1 calc R
C31 C 0.74549(17) 0.62080(16) 0.76411(9) 0.0184(3) Uani 1 1 d .
H31 H 0.6417 0.5968 0.7497 0.022 Uiso 1 1 calc R
C33 C 0.79105(18) 0.51502(17) 0.72076(10) 0.0226(4) Uani 1 1 d .
H33A H 0.7786 0.5200 0.6626 0.034 Uiso 1 1 calc R
H33B H 0.7305 0.4199 0.7387 0.034 Uiso 1 1 calc R
H33C H 0.8931 0.5376 0.7333 0.034 Uiso 1 1 calc R
C32 C 0.75612(19) 0.60838(19) 0.85546(10) 0.0249(4) Uani 1 1 d .
H32A H 0.8573 0.6326 0.8711 0.037 Uiso 1 1 calc R
H32B H 0.6957 0.5117 0.8711 0.037 Uiso 1 1 calc R
H32C H 0.7222 0.6729 0.8826 0.037 Uiso 1 1 calc R
C27 C 1.01824(18) 1.03793(17) 0.68358(10) 0.0231(4) Uani 1 1 d .
H27 H 1.0807 1.1293 0.6666 0.028 Uiso 1 1 calc R
C26 C 0.87021(17) 0.98489(16) 0.66479(9) 0.0181(3) Uani 1 1 d .
C34 C 0.81562(18) 1.07152(16) 0.61247(10) 0.0201(3) Uani 1 1 d .
H34 H 0.7097 1.0146 0.6020 0.024 Uiso 1 1 calc R
C36 C 0.8317(2) 1.20762(17) 0.65564(11) 0.0283(4) Uani 1 1 d .
H36A H 0.7816 1.1852 0.7072 0.042 Uiso 1 1 calc R
H36B H 0.7889 1.2575 0.6222 0.042 Uiso 1 1 calc R
H36C H 0.9349 1.2673 0.6652 0.042 Uiso 1 1 calc R
C35 C 0.89138(19) 1.10181(18) 0.53082(10) 0.0266(4) Uani 1 1 d .
H35A H 0.9966 1.1512 0.5393 0.040 Uiso 1 1 calc R
H35B H 0.8567 1.1606 0.4994 0.040 Uiso 1 1 calc R
H35C H 0.8693 1.0130 0.5016 0.040 Uiso 1 1 calc R
C1 C 0.44850(17) 1.03886(16) 0.60212(9) 0.0181(3) Uani 1 1 d .
H1 H 0.4460 0.9822 0.5565 0.022 Uiso 1 1 calc R
C2 C 0.43236(18) 1.15878(17) 0.59116(10) 0.0222(4) Uani 1 1 d .
H2 H 0.4204 1.1868 0.5385 0.027 Uiso 1 1 calc R
C3 C 0.43346(18) 1.24480(17) 0.66058(10) 0.0215(3) Uani 1 1 d .
H3 H 0.4258 1.3315 0.6534 0.026 Uiso 1 1 calc R
C4 C 0.44529(16) 1.20211(16) 0.73520(10) 0.0179(3) Uani 1 1 d .
H4 H 0.4436 1.2581 0.7804 0.021 Uiso 1 1 calc R
C15 C 0.89712(19) 1.0389(2) 0.90106(11) 0.0283(4) Uani 1 1 d .
H15A H 0.9253 1.0211 0.9548 0.043 Uiso 1 1 calc R
H15B H 0.9663 1.1312 0.8833 0.043 Uiso 1 1 calc R
H15C H 0.8973 0.9660 0.8633 0.043 Uiso 1 1 calc R
C11 C 0.64424(18) 0.83076(17) 0.99656(9) 0.0207(3) Uani 1 1 d .
H11 H 0.7240 0.8810 1.0317 0.025 Uiso 1 1 calc R
C9 C 0.42766(19) 0.62437(17) 0.96739(9) 0.0198(3) Uani 1 1 d .
H9 H 0.3612 0.5328 0.9819 0.024 Uiso 1 1 calc R
C17 C 0.13135(19) 0.53512(19) 0.89208(11) 0.0277(4) Uani 1 1 d .
H17A H 0.1375 0.4673 0.9303 0.042 Uiso 1 1 calc R
H17B H 0.0487 0.4877 0.8553 0.042 Uiso 1 1 calc R
H17C H 0.1182 0.6109 0.9215 0.042 Uiso 1 1 calc R
C10 C 0.54459(19) 0.69863(18) 1.01744(9) 0.0221(4) Uani 1 1 d .
H10 H 0.5567 0.6588 1.0664 0.027 Uiso 1 1 calc R

loop_
_atom_site_aniso_label
_atom_site_aniso_U_11
_atom_site_aniso_U_22
_atom_site_aniso_U_33
_atom_site_aniso_U_23
_atom_site_aniso_U_13
_atom_site_aniso_U_12
Si1 0.0133(2) 0.0133(2) 0.0119(2) -0.00005(15) 0.00100(15) 0.00675(17)
N2 0.0183(7) 0.0151(6) 0.0119(6) -0.0005(5) 0.0000(5) 0.0103(5)
N4 0.0136(6) 0.0147(6) 0.0147(6) -0.0020(5) 0.0007(5) 0.0068(5)
N1 0.0162(7) 0.0152(6) 0.0127(6) 0.0003(5) 0.0011(5) 0.0081(5)
N3 0.0144(6) 0.0156(6) 0.0130(6) -0.0002(5) 0.0011(5) 0.0069(5)
C14 0.0292(10) 0.0248(9) 0.0293(10) -0.0057(7) -0.0009(7) 0.0123(8)
C13 0.0204(8) 0.0221(8) 0.0175(8) -0.0035(6) -0.0027(6) 0.0111(7)
C12 0.0227(9) 0.0218(8) 0.0150(8) -0.0024(6) 0.0010(6) 0.0166(7)
C7 0.0213(8) 0.0193(8) 0.0113(7) -0.0006(6) 0.0017(6) 0.0147(7)
C25 0.0140(8) 0.0178(8) 0.0153(7) -0.0035(6) 0.0014(6) 0.0077(6)
C30 0.0170(8) 0.0176(8) 0.0172(8) -0.0024(6) 0.0026(6) 0.0090(7)
C29 0.0195(9) 0.0241(9) 0.0240(9) -0.0009(7) -0.0004(6) 0.0131(7)
C28 0.0131(8) 0.0262(9) 0.0328(10) -0.0028(7) -0.0004(7) 0.0071(7)
C18 0.0281(9) 0.0215(8) 0.0216(9) -0.0027(7) -0.0012(7) 0.0116(7)
C16 0.0213(8) 0.0173(8) 0.0172(8) 0.0020(6) 0.0014(6) 0.0094(7)
C8 0.0225(8) 0.0189(8) 0.0142(7) -0.0009(6) 0.0021(6) 0.0135(7)
C6 0.0176(8) 0.0158(7) 0.0153(7) -0.0029(6) 0.0003(6) 0.0107(6)
C5 0.0127(7) 0.0146(7) 0.0166(8) -0.0028(6) 0.0009(6) 0.0060(6)
C24 0.0192(8) 0.0152(7) 0.0125(7) -0.0020(6) 0.0025(6) 0.0093(6)
C23 0.0198(8) 0.0138(7) 0.0115(7) 0.0011(6) 0.0023(6) 0.0085(6)
C19 0.0165(8) 0.0196(8) 0.0175(8) 0.0037(6) 0.0025(6) 0.0095(7)
C20 0.0160(8) 0.0208(8) 0.0223(8) 0.0018(6) -0.0020(6) 0.0066(7)
C21 0.0240(9) 0.0173(8) 0.0175(8) -0.0013(6) -0.0034(6) 0.0059(7)
C22 0.0248(9) 0.0158(8) 0.0132(7) -0.0009(6) -0.0005(6) 0.0092(7)
C31 0.0168(8) 0.0191(8) 0.0216(8) 0.0015(6) 0.0012(6) 0.0098(7)
C33 0.0235(9) 0.0200(8) 0.0261(9) -0.0010(7) 0.0022(7) 0.0109(7)
C32 0.0288(10) 0.0304(9) 0.0214(9) 0.0042(7) 0.0049(7) 0.0180(8)
C27 0.0187(9) 0.0177(8) 0.0306(9) -0.0014(7) 0.0030(7) 0.0051(7)
C26 0.0185(8) 0.0167(8) 0.0207(8) -0.0023(6) 0.0027(6) 0.0089(7)
C34 0.0178(8) 0.0159(8) 0.0272(9) 0.0033(6) 0.0037(6) 0.0074(7)
C36 0.0294(10) 0.0189(9) 0.0391(11) 0.0004(7) 0.0043(8) 0.0124(8)
C35 0.0254(9) 0.0254(9) 0.0295(10) 0.0062(7) 0.0065(7) 0.0107(8)
C1 0.0191(8) 0.0209(8) 0.0141(8) 0.0011(6) 0.0011(6) 0.0081(7)
C2 0.0269(9) 0.0223(8) 0.0191(8) 0.0059(6) 0.0008(7) 0.0118(7)
C3 0.0229(9) 0.0162(8) 0.0273(9) 0.0035(6) 0.0000(7) 0.0098(7)
C4 0.0167(8) 0.0138(7) 0.0235(8) -0.0012(6) 0.0004(6) 0.0068(6)
C15 0.0224(9) 0.0316(10) 0.0328(10) -0.0053(8) -0.0030(7) 0.0132(8)
C11 0.0271(9) 0.0265(9) 0.0155(8) -0.0055(6) -0.0041(6) 0.0183(8)
C9 0.0296(9) 0.0193(8) 0.0167(8) 0.0018(6) 0.0042(6) 0.0163(7)
C17 0.0236(9) 0.0309(10) 0.0258(9) 0.0007(7) 0.0049(7) 0.0083(8)
C10 0.0351(10) 0.0281(9) 0.0132(8) 0.0015(6) 0.0007(7) 0.0232(8)

loop_
_atom_type_symbol
_atom_type_description
_atom_type_scat_dispersion_real
_atom_type_scat_dispersion_imag
_atom_type_scat_source
C C 0.0033 0.0016 'International Tables Vol C Tables 4.2.6.8 and 6.1.1.4'
H H 0.0000 0.0000 'International Tables Vol C Tables 4.2.6.8 and 6.1.1.4'
N N 0.0061 0.0033 'International Tables Vol C Tables 4.2.6.8 and 6.1.1.4'
Si Si 0.0817 0.0704 'International Tables Vol C Tables 4.2.6.8 and 6.1.1.4'

loop_
_geom_angle_atom_site_label_1
_geom_angle_atom_site_label_2
_geom_angle_atom_site_label_3
_geom_angle
N2 Si1 N4 116.94(6)
N2 Si1 N3 127.72(7)
N4 Si1 N3 90.42(6)
N2 Si1 N1 90.39(6)
N4 Si1 N1 128.63(6)
N3 Si1 N1 106.59(6)
C6 N2 C7 116.59(12)
C6 N2 Si1 111.84(10)
C7 N2 Si1 131.31(10)
C24 N4 C25 117.25(12)
C24 N4 Si1 111.49(10)
C25 N4 Si1 131.25(10)
C1 N1 C5 119.20(12)
C1 N1 Si1 128.61(11)
C5 N1 Si1 112.01(10)
C19 N3 C23 119.47(13)
C19 N3 Si1 128.53(11)
C23 N3 Si1 111.96(10)
C13 C14 H14A 109.5
C13 C14 H14B 109.5
H14A C14 H14B 109.5
C13 C14 H14C 109.5
H14A C14 H14C 109.5
H14B C14 H14C 109.5
C12 C13 C14 111.36(13)
C12 C13 C15 112.16(13)
C14 C13 C15 109.42(14)
C12 C13 H13 107.9
C14 C13 H13 107.9
C15 C13 H13 107.9
C11 C12 C7 117.90(15)
C11 C12 C13 119.06(15)
C7 C12 C13 123.04(13)
C8 C7 C12 121.55(13)
C8 C7 N2 119.76(14)
C12 C7 N2 118.59(13)
C30 C25 C26 120.94(14)
C30 C25 N4 119.46(13)
C26 C25 N4 119.51(13)
C29 C30 C25 118.21(14)
C29 C30 C31 118.15(14)
C25 C30 C31 123.63(14)
C28 C29 C30 121.59(15)
C28 C29 H29 119.2
C30 C29 H29 119.2
C27 C28 C29 119.61(16)
C27 C28 H28 120.2
C29 C28 H28 120.2
C16 C18 H18A 109.5
C16 C18 H18B 109.5
H18A C18 H18B 109.5
C16 C18 H18C 109.5
H18A C18 H18C 109.5
H18B C18 H18C 109.5
C8 C16 C17 113.05(13)
C8 C16 C18 111.06(13)
C17 C16 C18 109.90(14)
C8 C16 H16 107.5
C17 C16 H16 107.5
C18 C16 H16 107.5
C9 C8 C7 117.75(15)
C9 C8 C16 119.33(14)
C7 C8 C16 122.92(13)
C5 C6 N2 113.70(13)
C5 C6 H6 123.1
N2 C6 H6 123.1
C6 C5 N1 112.00(13)
C6 C5 C4 130.19(14)
N1 C5 C4 117.80(13)
C23 C24 N4 114.29(13)
C23 C24 H24 122.9
N4 C24 H24 122.9
C24 C23 N3 111.82(13)
C24 C23 C22 130.46(14)
N3 C23 C22 117.72(13)
C20 C19 N3 122.21(14)
C20 C19 H19 118.9
N3 C19 H19 118.9
C19 C20 C21 119.46(15)
C19 C20 H20 120.3
C21 C20 H20 120.3
C22 C21 C20 120.19(15)
C22 C21 H21 119.9
C20 C21 H21 119.9
C21 C22 C23 120.93(15)
C21 C22 H22 119.5
C23 C22 H22 119.5
C30 C31 C32 112.21(14)
C30 C31 C33 110.22(13)
C32 C31 C33 110.08(13)
C30 C31 H31 108.1
C32 C31 H31 108.1
C33 C31 H31 108.1
C31 C33 H33A 109.5
C31 C33 H33B 109.5
H33A C33 H33B 109.5
C31 C33 H33C 109.5
H33A C33 H33C 109.5
H33B C33 H33C 109.5
C31 C32 H32A 109.5
C31 C32 H32B 109.5
H32A C32 H32B 109.5
C31 C32 H32C 109.5
H32A C32 H32C 109.5
H32B C32 H32C 109.5
C28 C27 C26 121.34(15)
C28 C27 H27 119.3
C26 C27 H27 119.3
C27 C26 C25 118.25(14)
C27 C26 C34 118.68(14)
C25 C26 C34 123.03(14)
C26 C34 C36 111.40(14)
C26 C34 C35 111.41(13)
C36 C34 C35 111.18(14)
C26 C34 H34 107.5
C36 C34 H34 107.5
C35 C34 H34 107.5
C34 C36 H36A 109.5
C34 C36 H36B 109.5
H36A C36 H36B 109.5
C34 C36 H36C 109.5
H36A C36 H36C 109.5
H36B C36 H36C 109.5
C34 C35 H35A 109.5
C34 C35 H35B 109.5
H35A C35 H35B 109.5
C34 C35 H35C 109.5
H35A C35 H35C 109.5
H35B C35 H35C 109.5
C2 C1 N1 122.40(15)
C2 C1 H1 118.8
N1 C1 H1 118.8
C1 C2 C3 119.22(14)
C1 C2 H2 120.4
C3 C2 H2 120.4
C4 C3 C2 120.16(14)
C4 C3 H3 119.9
C2 C3 H3 119.9
C3 C4 C5 120.95(15)
C3 C4 H4 119.5
C5 C4 H4 119.5
C13 C15 H15A 109.5
C13 C15 H15B 109.5
H15A C15 H15B 109.5
C13 C15 H15C 109.5
H15A C15 H15C 109.5
H15B C15 H15C 109.5
C10 C11 C12 121.21(15)
C10 C11 H11 119.4
C12 C11 H11 119.4
C10 C9 C8 121.34(15)
C10 C9 H9 119.3
C8 C9 H9 119.3
C16 C17 H17A 109.5
C16 C17 H17B 109.5
H17A C17 H17B 109.5
C16 C17 H17C 109.5
H17A C17 H17C 109.5
H17B C17 H17C 109.5
C9 C10 C11 120.23(14)
C9 C10 H10 119.9
C11 C10 H10 119.9

loop_
_geom_bond_atom_site_label_1
_geom_bond_atom_site_label_2
_geom_bond_distance
Si1 N2 1.7239(13)
Si1 N4 1.7278(13)
Si1 N3 1.7393(14)
Si1 N1 1.7402(13)
N2 C6 1.4248(18)
N2 C7 1.4422(18)
N4 C24 1.4215(19)
N4 C25 1.4415(19)
N1 C1 1.3919(19)
N1 C5 1.4300(19)
N3 C19 1.389(2)
N3 C23 1.4334(19)
C14 C13 1.533(2)
C14 H14A 0.9800
C14 H14B 0.9800
C14 H14C 0.9800
C13 C12 1.522(2)
C13 C15 1.533(2)
C13 H13 1.0000
C12 C11 1.398(2)
C12 C7 1.411(2)
C7 C8 1.411(2)
C25 C30 1.413(2)
C25 C26 1.412(2)
C30 C29 1.390(2)
C30 C31 1.524(2)
C29 C28 1.388(2)
C29 H29 0.9500
C28 C27 1.383(2)
C28 H28 0.9500
C18 C16 1.534(2)
C18 H18A 0.9800
C18 H18B 0.9800
C18 H18C 0.9800
C16 C8 1.523(2)
C16 C17 1.533(2)
C16 H16 1.0000
C8 C9 1.400(2)
C6 C5 1.349(2)
C6 H6 0.9500
C5 C4 1.437(2)
C24 C23 1.343(2)
C24 H24 0.9500
C23 C22 1.437(2)
C19 C20 1.342(2)
C19 H19 0.9500
C20 C21 1.450(2)
C20 H20 0.9500
C21 C22 1.344(2)
C21 H21 0.9500
C22 H22 0.9500
C31 C32 1.534(2)
C31 C33 1.535(2)
C31 H31 1.0000
C33 H33A 0.9800
C33 H33B 0.9800
C33 H33C 0.9800
C32 H32A 0.9800
C32 H32B 0.9800
C32 H32C 0.9800
C27 C26 1.397(2)
C27 H27 0.9500
C26 C34 1.521(2)
C34 C36 1.530(2)
C34 C35 1.535(2)
C34 H34 1.0000
C36 H36A 0.9800
C36 H36B 0.9800
C36 H36C 0.9800
C35 H35A 0.9800
C35 H35B 0.9800
C35 H35C 0.9800
C1 C2 1.344(2)
C1 H1 0.9500
C2 C3 1.450(2)
C2 H2 0.9500
C3 C4 1.346(2)
C3 H3 0.9500
C4 H4 0.9500
C15 H15A 0.9800
C15 H15B 0.9800
C15 H15C 0.9800
C11 C10 1.382(2)
C11 H11 0.9500
C9 C10 1.380(2)
C9 H9 0.9500
C17 H17A 0.9800
C17 H17B 0.9800
C17 H17C 0.9800
C10 H10 0.9500

loop_
_geom_torsion_atom_site_label_1
_geom_torsion_atom_site_label_2
_geom_torsion_atom_site_label_3
_geom_torsion_atom_site_label_4
_geom_torsion
N4 Si1 N2 C6 134.69(10)
N3 Si1 N2 C6 -111.51(11)
N1 Si1 N2 C6 -0.03(11)
N4 Si1 N2 C7 -39.18(16)
N3 Si1 N2 C7 74.61(16)
N1 Si1 N2 C7 -173.91(14)
N2 Si1 N4 C24 134.58(10)
N3 Si1 N4 C24 0.94(10)
N1 Si1 N4 C24 -110.85(11)
N2 Si1 N4 C25 -46.56(15)
N3 Si1 N4 C25 179.80(13)
N1 Si1 N4 C25 68.01(15)
N2 Si1 N1 C1 -173.64(13)
N4 Si1 N1 C1 60.53(16)
N3 Si1 N1 C1 -43.81(15)
N2 Si1 N1 C5 1.40(11)
N4 Si1 N1 C5 -124.43(11)
N3 Si1 N1 C5 131.22(10)
N2 Si1 N3 C19 56.53(15)
N4 Si1 N3 C19 -178.13(13)
N1 Si1 N3 C19 -47.32(14)
N2 Si1 N3 C23 -125.63(10)
N4 Si1 N3 C23 -0.30(10)
N1 Si1 N3 C23 130.51(10)
C14 C13 C12 C11 -65.90(18)
C15 C13 C12 C11 57.11(19)
C14 C13 C12 C7 114.04(16)
C15 C13 C12 C7 -122.95(16)
C11 C12 C7 C8 -1.2(2)
C13 C12 C7 C8 178.83(14)
C11 C12 C7 N2 175.03(13)
C13 C12 C7 N2 -4.9(2)
C6 N2 C7 C8 116.15(15)
Si1 N2 C7 C8 -70.21(19)
C6 N2 C7 C12 -60.18(18)
Si1 N2 C7 C12 113.46(15)
C24 N4 C25 C30 -64.46(18)
Si1 N4 C25 C30 116.73(14)
C24 N4 C25 C26 112.07(15)
Si1 N4 C25 C26 -66.74(19)
C26 C25 C30 C29 1.7(2)
N4 C25 C30 C29 178.21(14)
C26 C25 C30 C31 -176.81(14)
N4 C25 C30 C31 -0.3(2)
C25 C30 C29 C28 0.5(2)
C31 C30 C29 C28 179.17(15)
C30 C29 C28 C27 -1.5(3)
C12 C7 C8 C9 -0.3(2)
N2 C7 C8 C9 -176.53(13)
C12 C7 C8 C16 179.39(13)
N2 C7 C8 C16 3.2(2)
C17 C16 C8 C9 47.23(19)
C18 C16 C8 C9 -76.84(17)
C17 C16 C8 C7 -132.46(15)
C18 C16 C8 C7 103.46(16)
C7 N2 C6 C5 173.42(13)
Si1 N2 C6 C5 -1.44(17)
N2 C6 C5 N1 2.50(19)
N2 C6 C5 C4 -178.77(15)
C1 N1 C5 C6 173.06(13)
Si1 N1 C5 C6 -2.50(16)
C1 N1 C5 C4 -5.8(2)
Si1 N1 C5 C4 178.60(11)
C25 N4 C24 C23 179.53(13)
Si1 N4 C24 C23 -1.44(16)
N4 C24 C23 N3 1.21(17)
N4 C24 C23 C22 -179.37(14)
C19 N3 C23 C24 177.59(13)
Si1 N3 C23 C24 -0.46(15)
C19 N3 C23 C22 -1.91(19)
Si1 N3 C23 C22 -179.97(10)
C23 N3 C19 C20 1.7(2)
Si1 N3 C19 C20 179.37(12)
N3 C19 C20 C21 -0.5(2)
C19 C20 C21 C22 -0.5(2)
C20 C21 C22 C23 0.2(2)
C24 C23 C22 C21 -178.40(15)
N3 C23 C22 C21 1.0(2)
C29 C30 C31 C32 59.50(19)
C25 C30 C31 C32 -121.96(16)
C29 C30 C31 C33 -63.58(18)
C25 C30 C31 C33 114.97(16)
C29 C28 C27 C26 0.2(3)
C28 C27 C26 C25 2.0(2)
C28 C27 C26 C34 -175.69(15)
C30 C25 C26 C27 -3.0(2)
N4 C25 C26 C27 -179.48(13)
C30 C25 C26 C34 174.63(14)
N4 C25 C26 C34 -1.8(2)
C27 C26 C34 C36 -66.62(19)
C25 C26 C34 C36 115.75(17)
C27 C26 C34 C35 58.2(2)
C25 C26 C34 C35 -119.46(17)
C5 N1 C1 C2 5.2(2)
Si1 N1 C1 C2 179.94(13)
N1 C1 C2 C3 -1.1(2)
C1 C2 C3 C4 -2.4(2)
C2 C3 C4 C5 1.5(2)
C6 C5 C4 C3 -176.11(16)
N1 C5 C4 C3 2.6(2)
C7 C12 C11 C10 1.5(2)
C13 C12 C11 C10 -178.53(14)
C7 C8 C9 C10 1.6(2)
C16 C8 C9 C10 -178.08(14)
C8 C9 C10 C11 -1.4(2)
C12 C11 C10 C9 -0.3(2)
